data_7003982
loop_
_publ_author_name
'Dureen, Meghan A.'
'Stephan, Douglas W.'

_publ_section_title
;
 Biphenylamide ligand complexes of Li and Al: hemilabile arene donors?
;
_journal_issue 35
_journal_name_full 'Dalton Transactions'
_journal_page_first 4723
_journal_page_last 4731
_journal_paper_doi 10.1039/b801772g
_journal_year 2008
_chemical_formula_sum 'C28 H28 Al N'
_chemical_formula_weight 405.49
_space_group_IT_number 2
_symmetry_cell_setting triclinic
_symmetry_space_group_name_Hall '-P 1'
_symmetry_space_group_name_H-M 'P -1'
_atom_sites_solution_hydrogens geom
_atom_sites_solution_primary direct
_atom_sites_solution_secondary difmap
_audit_creation_method SHELXL-97
_cell_angle_alpha 77.709(5)
_cell_angle_beta 69.532(5)
_cell_angle_gamma 72.918(5)
_cell_formula_units_Z 2
_cell_length_a 9.838(3)
_cell_length_b 11.125(3)
_cell_length_c 11.994(4)
_cell_measurement_temperature 297(2)
_cell_measurement_theta_max 25.0
_cell_measurement_theta_min 2.0
_cell_volume 1166.7(6)
_computing_structure_refinement 'SHELXL-97 (Sheldrick, 1997)'
_computing_structure_solution 'SHELXS-97 (Sheldrick, 1990)'
_diffrn_ambient_temperature 297(2)
_diffrn_measured_fraction_theta_full 0.996
_diffrn_measured_fraction_theta_max 0.996
_diffrn_radiation_monochromator graphite
_diffrn_radiation_source 'fine-focus sealed tube'
_diffrn_radiation_type MoK\a
_diffrn_radiation_wavelength 0.71073
_diffrn_reflns_av_R_equivalents 0.0677
_diffrn_reflns_av_sigmaI/netI 0.0910
_diffrn_reflns_limit_h_max 11
_diffrn_reflns_limit_h_min -11
_diffrn_reflns_limit_k_max 13
_diffrn_reflns_limit_k_min -13
_diffrn_reflns_limit_l_max 14
_diffrn_reflns_limit_l_min -14
_diffrn_reflns_number 11279
_diffrn_reflns_theta_full 25.00
_diffrn_reflns_theta_max 25.00
_diffrn_reflns_theta_min 1.83
_exptl_absorpt_coefficient_mu 0.101
_exptl_absorpt_correction_T_max 1.00000
_exptl_absorpt_correction_T_min 0.655032
_exptl_absorpt_correction_type empirical
_exptl_crystal_density_diffrn 1.154
_exptl_crystal_density_method 'not measured'
_exptl_crystal_F_000 432
_exptl_crystal_size_max 0.19
_exptl_crystal_size_mid 0.19
_exptl_crystal_size_min 0.23
_refine_diff_density_max 0.250
_refine_diff_density_min -0.151
_refine_diff_density_rms 0.034
_refine_ls_extinction_method none
_refine_ls_goodness_of_fit_ref 0.977
_refine_ls_hydrogen_treatment mixed
_refine_ls_matrix_type full
_refine_ls_number_parameters 271
_refine_ls_number_reflns 4097
_refine_ls_number_restraints 0
_refine_ls_restrained_S_all 0.977
_refine_ls_R_factor_all 0.1463
_refine_ls_R_factor_gt 0.0578
_refine_ls_shift/su_max 0.000
_refine_ls_shift/su_mean 0.000
_refine_ls_structure_factor_coef Fsqd
_refine_ls_weighting_details 'calc w=1/[\s^2^(Fo^2^)+(0.0664P)^2^+0.0000P] where P=(Fo^2^+2Fc^2^)/3'
_refine_ls_weighting_scheme calc
_refine_ls_wR_factor_gt 0.1221
_refine_ls_wR_factor_ref 0.1581
_reflns_number_gt 1904
_reflns_number_total 4097
_reflns_threshold_expression >2sigma(I)
_cod_data_source_file b801772g.txt
_cod_data_source_block (2-C6H4-Ph)2NAlEt2
_cod_original_sg_symbol_H-M P-1
_cod_database_code 7003982

loop_
_symmetry_equiv_pos_as_xyz
'x, y, z'
'-x, -y, -z'

loop_
_atom_site_label
_atom_site_type_symbol
_atom_site_fract_x
_atom_site_fract_y
_atom_site_fract_z
_atom_site_U_iso_or_equiv
_atom_site_adp_type
_atom_site_occupancy
_atom_site_symmetry_multiplicity
_atom_site_calc_flag
_atom_site_refinement_flags
_atom_site_disorder_assembly
_atom_site_disorder_group
Al1 Al 0.74763(12) 0.23436(10) 0.18553(10) 0.0718(4) Uani 1 1 d . . .
N1 N 0.5998(3) 0.3760(2) 0.2272(2) 0.0542(7) Uani 1 1 d . . .
C7 C 0.7806(3) 0.4239(3) -0.0233(3) 0.0520(8) Uani 1 1 d . . .
C2 C 0.6948(3) 0.5252(3) 0.0543(3) 0.0517(8) Uani 1 1 d . . .
C1 C 0.6071(3) 0.5010(3) 0.1736(3) 0.0526(8) Uani 1 1 d . . .
C14 C 0.4679(3) 0.2913(3) 0.4286(3) 0.0577(9) Uani 1 1 d . . .
C6 C 0.5311(4) 0.6032(3) 0.2393(3) 0.0690(10) Uani 1 1 d . . .
H6A H 0.4721 0.5889 0.3183 0.083 Uiso 1 1 calc R . .
C13 C 0.4645(3) 0.3621(3) 0.3183(3) 0.0542(8) Uani 1 1 d . . .
C12 C 0.9268(4) 0.4208(3) -0.0931(3) 0.0644(9) Uani 1 1 d . . .
H12A H 0.9709 0.4825 -0.0890 0.077 Uiso 1 1 calc R . .
C8 C 0.7172(4) 0.3309(3) -0.0334(3) 0.0610(9) Uani 1 1 d . . .
H8A H 0.6185 0.3310 0.0108 0.073 Uiso 1 1 calc R . .
C3 C 0.7038(4) 0.6493(3) 0.0076(3) 0.0664(10) Uani 1 1 d . . .
H3A H 0.7626 0.6655 -0.0711 0.080 Uiso 1 1 calc R . .
C19 C 0.6061(4) 0.2442(4) 0.4639(3) 0.0595(9) Uani 1 1 d . . .
C18 C 0.3280(4) 0.4103(3) 0.2959(3) 0.0692(10) Uani 1 1 d . . .
H18A H 0.3249 0.4582 0.2228 0.083 Uiso 1 1 calc R . .
C4 C 0.6286(4) 0.7487(3) 0.0741(4) 0.0769(11) Uani 1 1 d . . .
H4A H 0.6364 0.8309 0.0411 0.092 Uiso 1 1 calc R . .
C15 C 0.3344(4) 0.2698(4) 0.5104(3) 0.0777(11) Uani 1 1 d . . .
H15A H 0.3360 0.2214 0.5836 0.093 Uiso 1 1 calc R . .
C20 C 0.6921(4) 0.3253(4) 0.4597(3) 0.0723(10) Uani 1 1 d . . .
H20A H 0.6676 0.4094 0.4270 0.087 Uiso 1 1 calc R . .
C9 C 0.8004(5) 0.2384(3) -0.1089(3) 0.0779(11) Uani 1 1 d . . .
H9A H 0.7572 0.1770 -0.1149 0.093 Uiso 1 1 calc R . .
C5 C 0.5417(4) 0.7243(4) 0.1900(4) 0.0792(11) Uani 1 1 d . . .
H5A H 0.4893 0.7909 0.2357 0.095 Uiso 1 1 calc R . .
C10 C 0.9463(5) 0.2376(4) -0.1747(3) 0.0855(12) Uani 1 1 d . . .
H10A H 1.0026 0.1744 -0.2237 0.103 Uiso 1 1 calc R . .
C24 C 0.6489(4) 0.1188(4) 0.5113(3) 0.0755(11) Uani 1 1 d . . .
H24A H 0.5949 0.0615 0.5144 0.091 Uiso 1 1 calc R . .
C17 C 0.1978(4) 0.3888(4) 0.3792(4) 0.0836(12) Uani 1 1 d . . .
H17A H 0.1075 0.4226 0.3627 0.100 Uiso 1 1 calc R . .
C16 C 0.2010(4) 0.3171(4) 0.4873(3) 0.0894(13) Uani 1 1 d . . .
H16A H 0.1134 0.3011 0.5440 0.107 Uiso 1 1 calc R . .
C11 C 1.0093(4) 0.3303(4) -0.1682(3) 0.0791(11) Uani 1 1 d . . .
H11A H 1.1071 0.3315 -0.2144 0.095 Uiso 1 1 calc R . .
C21 C 0.8121(4) 0.2842(5) 0.5029(4) 0.0889(13) Uani 1 1 d . . .
H21A H 0.8672 0.3404 0.5002 0.107 Uiso 1 1 calc R . .
C23 C 0.7704(5) 0.0782(4) 0.5538(3) 0.0928(13) Uani 1 1 d . . .
H23A H 0.7974 -0.0060 0.5854 0.111 Uiso 1 1 calc R . .
C22 C 0.8509(5) 0.1602(6) 0.5499(4) 0.0998(15) Uani 1 1 d . . .
H22A H 0.9323 0.1322 0.5792 0.120 Uiso 1 1 calc R . .
C25 C 0.9513(4) 0.2295(4) 0.1707(3) 0.0865(12) Uani 1 1 d . . .
H25A H 0.9962 0.2663 0.0898 0.104 Uiso 1 1 calc R . .
H25B H 0.9470 0.2854 0.2245 0.104 Uiso 1 1 calc R . .
C27 C 0.6855(5) 0.0800(3) 0.1985(3) 0.0899(12) Uani 1 1 d . . .
H27A H 0.7590 0.0310 0.1363 0.108 Uiso 1 1 calc R . .
H27B H 0.6911 0.0313 0.2747 0.108 Uiso 1 1 calc R . .
C28 C 0.5335(6) 0.0888(4) 0.1899(4) 0.1272(17) Uani 1 1 d . . .
H28A H 0.5198 0.0050 0.1982 0.191 Uiso 1 1 calc R . .
H28B H 0.5263 0.1331 0.1135 0.191 Uiso 1 1 calc R . .
H28C H 0.4578 0.1338 0.2527 0.191 Uiso 1 1 calc R . .
C26 C 1.0515(5) 0.1122(5) 0.1930(6) 0.194(3) Uani 1 1 d . . .
H26A H 1.1472 0.1266 0.1817 0.292 Uiso 1 1 calc R . .
H26B H 1.0620 0.0557 0.1385 0.292 Uiso 1 1 calc R . .
H26C H 1.0127 0.0750 0.2740 0.292 Uiso 1 1 calc R . .

loop_
_atom_site_aniso_label
_atom_site_aniso_U_11
_atom_site_aniso_U_22
_atom_site_aniso_U_33
_atom_site_aniso_U_23
_atom_site_aniso_U_13
_atom_site_aniso_U_12
Al1 0.0623(7) 0.0582(7) 0.0795(8) -0.0035(6) -0.0071(6) -0.0131(6)
N1 0.0518(16) 0.0515(17) 0.0494(16) -0.0014(13) -0.0014(13) -0.0186(13)
C7 0.050(2) 0.057(2) 0.0444(19) -0.0039(16) -0.0099(17) -0.0149(17)
C2 0.052(2) 0.053(2) 0.049(2) -0.0057(17) -0.0100(16) -0.0184(17)
C1 0.0468(19) 0.056(2) 0.052(2) -0.0076(18) -0.0071(16) -0.0159(17)
C14 0.050(2) 0.074(2) 0.048(2) -0.0034(18) -0.0107(18) -0.0210(18)
C6 0.070(2) 0.063(2) 0.062(2) -0.015(2) -0.0025(19) -0.016(2)
C13 0.047(2) 0.061(2) 0.049(2) -0.0056(17) -0.0067(17) -0.0166(17)
C12 0.061(2) 0.077(3) 0.050(2) -0.0113(19) -0.0069(19) -0.020(2)
C8 0.060(2) 0.063(2) 0.054(2) -0.0067(18) -0.0101(18) -0.0163(19)
C3 0.066(2) 0.065(3) 0.062(2) -0.001(2) -0.0093(19) -0.024(2)
C19 0.050(2) 0.081(3) 0.045(2) -0.0074(18) -0.0073(17) -0.020(2)
C18 0.059(2) 0.083(3) 0.060(2) 0.0051(19) -0.017(2) -0.019(2)
C4 0.084(3) 0.055(2) 0.084(3) -0.005(2) -0.009(2) -0.028(2)
C15 0.059(2) 0.115(3) 0.054(2) 0.015(2) -0.013(2) -0.036(2)
C20 0.056(2) 0.097(3) 0.063(2) -0.017(2) -0.012(2) -0.022(2)
C9 0.094(3) 0.065(3) 0.072(3) -0.020(2) -0.019(2) -0.016(2)
C5 0.080(3) 0.061(3) 0.088(3) -0.024(2) -0.008(2) -0.015(2)
C10 0.088(3) 0.082(3) 0.067(3) -0.029(2) -0.006(2) -0.001(2)
C24 0.072(3) 0.092(3) 0.062(2) -0.001(2) -0.024(2) -0.022(2)
C17 0.054(2) 0.116(3) 0.076(3) 0.006(2) -0.022(2) -0.026(2)
C16 0.053(2) 0.139(4) 0.069(3) 0.013(3) -0.011(2) -0.040(2)
C11 0.068(3) 0.094(3) 0.060(2) -0.012(2) -0.002(2) -0.017(2)
C21 0.063(3) 0.136(4) 0.080(3) -0.031(3) -0.018(2) -0.034(3)
C23 0.082(3) 0.106(4) 0.081(3) -0.002(2) -0.033(3) -0.006(3)
C22 0.064(3) 0.150(5) 0.084(3) -0.022(3) -0.030(2) -0.011(3)
C25 0.065(2) 0.085(3) 0.089(3) -0.004(2) -0.016(2) -0.001(2)
C27 0.112(4) 0.066(3) 0.082(3) -0.007(2) -0.018(3) -0.023(2)
C28 0.142(4) 0.088(3) 0.157(5) -0.008(3) -0.032(4) -0.057(3)
C26 0.098(4) 0.111(4) 0.333(9) 0.059(5) -0.079(5) -0.011(3)

loop_
_atom_type_symbol
_atom_type_description
_atom_type_scat_dispersion_real
_atom_type_scat_dispersion_imag
_atom_type_scat_source
C C 0.0033 0.0016 'International Tables Vol C Tables 4.2.6.8 and 6.1.1.4'
H H 0.0000 0.0000 'International Tables Vol C Tables 4.2.6.8 and 6.1.1.4'
N N 0.0061 0.0033 'International Tables Vol C Tables 4.2.6.8 and 6.1.1.4'
Al Al 0.0645 0.0514 'International Tables Vol C Tables 4.2.6.8 and 6.1.1.4'

loop_
_geom_angle_atom_site_label_1
_geom_angle_atom_site_label_2
_geom_angle_atom_site_label_3
_geom_angle
_geom_angle_site_symmetry_1
_geom_angle_site_symmetry_3
_geom_angle_publ_flag
N1 Al1 C25 119.98(15) . . ?
N1 Al1 C27 116.88(16) . . ?
C25 Al1 C27 121.23(18) . . ?
C1 N1 C13 116.2(2) . . ?
C1 N1 Al1 124.9(2) . . ?
C13 N1 Al1 118.8(2) . . ?
C12 C7 C8 117.2(3) . . ?
C12 C7 C2 120.5(3) . . ?
C8 C7 C2 122.2(3) . . ?
C3 C2 C1 118.8(3) . . ?
C3 C2 C7 118.4(3) . . ?
C1 C2 C7 122.8(3) . . ?
C6 C1 C2 118.3(3) . . ?
C6 C1 N1 120.7(3) . . ?
C2 C1 N1 121.0(3) . . ?
C15 C14 C13 118.3(3) . . ?
C15 C14 C19 119.0(3) . . ?
C13 C14 C19 122.7(3) . . ?
C5 C6 C1 121.3(3) . . ?
C18 C13 C14 118.8(3) . . ?
C18 C13 N1 120.7(3) . . ?
C14 C13 N1 120.3(3) . . ?
C11 C12 C7 122.4(3) . . ?
C9 C8 C7 120.7(3) . . ?
C4 C3 C2 122.1(3) . . ?
C24 C19 C20 117.2(3) . . ?
C24 C19 C14 121.2(3) . . ?
C20 C19 C14 121.4(3) . . ?
C17 C18 C13 121.5(3) . . ?
C5 C4 C3 118.7(3) . . ?
C16 C15 C14 122.5(3) . . ?
C21 C20 C19 121.5(4) . . ?
C10 C9 C8 120.1(4) . . ?
C6 C5 C4 120.9(3) . . ?
C9 C10 C11 120.0(4) . . ?
C23 C24 C19 120.8(4) . . ?
C18 C17 C16 119.8(3) . . ?
C15 C16 C17 119.1(3) . . ?
C12 C11 C10 119.6(4) . . ?
C22 C21 C20 120.0(4) . . ?
C22 C23 C24 120.6(4) . . ?
C23 C22 C21 119.9(4) . . ?
C26 C25 Al1 120.2(3) . . ?
C28 C27 Al1 119.6(3) . . ?

loop_
_geom_bond_atom_site_label_1
_geom_bond_atom_site_label_2
_geom_bond_distance
_geom_bond_site_symmetry_2
_geom_bond_publ_flag
Al1 N1 1.824(3) . ?
Al1 C25 1.934(4) . ?
Al1 C27 1.945(4) . ?
N1 C1 1.414(4) . ?
N1 C13 1.421(4) . ?
C7 C12 1.384(4) . ?
C7 C8 1.399(4) . ?
C7 C2 1.479(4) . ?
C2 C3 1.391(4) . ?
C2 C1 1.405(4) . ?
C1 C6 1.394(4) . ?
C14 C15 1.388(4) . ?
C14 C13 1.394(4) . ?
C14 C19 1.481(4) . ?
C6 C5 1.369(4) . ?
C13 C18 1.389(4) . ?
C12 C11 1.370(4) . ?
C8 C9 1.390(4) . ?
C3 C4 1.374(4) . ?
C19 C24 1.390(4) . ?
C19 C20 1.390(5) . ?
C18 C17 1.371(4) . ?
C4 C5 1.372(5) . ?
C15 C16 1.365(4) . ?
C20 C21 1.371(5) . ?
C9 C10 1.374(5) . ?
C10 C11 1.378(5) . ?
C24 C23 1.380(5) . ?
C17 C16 1.375(5) . ?
C21 C22 1.370(6) . ?
C23 C22 1.357(6) . ?
C25 C26 1.424(5) . ?
C27 C28 1.507(5) . ?

loop_
_cod_related_entry_id
_cod_related_entry_database
_cod_related_entry_code
1 ChemSpider 30652664
